data_7155678
loop_
_publ_author_name
'Han, Wenyong'
'Zhao, Jia'
'Wang, Jian-Shu'
'Xiang, Guang-Yan'
'Zhang, Ding-Lei'
'Bai, Mei'
'Cui, Baodong'
'Wan, Nanwei'
'Chen, Yongzheng'

_publ_section_title
;
 Diastereoselective [3+2] cycloaddition of 3-ylideneoxindoles with in situ
 generated CF2HCHN2: Syntheses of CF2H-containing spirooxindoles
;
_journal_name_full 'Org. Biomol. Chem.'
_journal_paper_doi 10.1039/C7OB01266G
_journal_year 2017
_chemical_formula_moiety 'C20 H17 F2 N3 O3'
_chemical_formula_sum 'C20 H17 F2 N3 O3'
_chemical_formula_weight 385.36
_space_group_crystal_system monoclinic
_space_group_IT_number 14
_space_group_name_Hall '-P 2yn'
_space_group_name_H-M_alt 'P 1 21/n 1'
_symmetry_space_group_name_Hall '-P 2yn'
_symmetry_space_group_name_H-M 'P 1 21/n 1'
_atom_sites_solution_hydrogens geom
_atom_sites_solution_primary direct
_audit_creation_date 2017-03-28
_audit_creation_method
;
Olex2 1.2
(compiled 2017.03.02 svn.r3394 for OlexSys, GUI svn.r5324)
;
_audit_update_record
;
2017-04-03 deposited with the CCDC.
2017-06-13 downloaded from the CCDC.
;
_cell_angle_alpha 90
_cell_angle_beta 106.876(5)
_cell_angle_gamma 90
_cell_formula_units_Z 4
_cell_length_a 10.7505(5)
_cell_length_b 12.0115(5)
_cell_length_c 14.5754(7)
_cell_measurement_reflns_used 5573
_cell_measurement_temperature 100.00(10)
_cell_measurement_theta_max 29.2810
_cell_measurement_theta_min 4.3150
_cell_volume 1801.06(15)
_computing_cell_refinement 'CrysAlisPro 1.171.38.43f (Rigaku OD, 2015)'
_computing_data_collection 'CrysAlisPro 1.171.38.43f (Rigaku OD, 2015)'
_computing_data_reduction 'CrysAlisPro 1.171.38.43f (Rigaku OD, 2015)'
_computing_molecular_graphics 'Olex2 (Dolomanov et al., 2009)'
_computing_publication_material 'Olex2 (Dolomanov et al., 2009)'
_computing_structure_refinement 'ShelXL (Sheldrick, 2015)'
_computing_structure_solution 'ShelXT (Sheldrick, 2015)'
_diffrn_ambient_environment N~2~
_diffrn_ambient_temperature 100.00(10)
_diffrn_detector 'CCD plate'
_diffrn_detector_area_resol_mean 5.2684
_diffrn_detector_type AtlasS2
_diffrn_measured_fraction_theta_full 0.998
_diffrn_measured_fraction_theta_max 0.882
_diffrn_measurement_details
;
List of Runs (angles in degrees, time in seconds):

  # Type    Start    End  Width  t~exp~   \w     \q     \k     \f   Frames
#--------------------------------------------------------------------------
  1  \w    -12.00  85.00   1.00    1.74    --   11.74  37.00 -30.00   97
  2  \w    -17.00  29.00   1.00    1.74    --  -11.43 -99.00 120.00   46
  3  \w    -18.00  32.00   1.00    1.74    --   11.74 -57.00   0.00   50
  4  \w     40.00  99.00   1.00    1.74    --   11.74-178.00-180.00   59
  5  \w    -68.00  27.00   1.00    1.74    --   11.74 -19.00 150.00   95
;
_diffrn_measurement_device 'four-circle diffractometer'
_diffrn_measurement_device_type 'SuperNova, Dual, Cu at zero, AtlasS2'
_diffrn_measurement_method '\w scans'
_diffrn_orient_matrix_type 'CrysAlisPro convention (1999,Acta A55,543-557)'
_diffrn_orient_matrix_UB_11 0.0365053000
_diffrn_orient_matrix_UB_12 0.0385356000
_diffrn_orient_matrix_UB_13 -0.0185426000
_diffrn_orient_matrix_UB_21 -0.0416750000
_diffrn_orient_matrix_UB_22 0.0436346000
_diffrn_orient_matrix_UB_23 0.0055574000
_diffrn_orient_matrix_UB_31 0.0410445000
_diffrn_orient_matrix_UB_32 0.0100146000
_diffrn_orient_matrix_UB_33 0.0470259000
_diffrn_radiation_monochromator mirror
_diffrn_radiation_probe x-ray
_diffrn_radiation_type MoK\a
_diffrn_radiation_wavelength 0.71073
_diffrn_reflns_av_R_equivalents 0.0448
_diffrn_reflns_av_unetI/netI 0.0446
_diffrn_reflns_Laue_measured_fraction_full 0.998
_diffrn_reflns_Laue_measured_fraction_max 0.882
_diffrn_reflns_limit_h_max 13
_diffrn_reflns_limit_h_min -14
_diffrn_reflns_limit_k_max 16
_diffrn_reflns_limit_k_min -16
_diffrn_reflns_limit_l_max 19
_diffrn_reflns_limit_l_min -19
_diffrn_reflns_number 15974
_diffrn_reflns_point_group_measured_fraction_full 0.998
_diffrn_reflns_point_group_measured_fraction_max 0.882
_diffrn_reflns_theta_full 25.242
_diffrn_reflns_theta_max 29.502
_diffrn_reflns_theta_min 3.257
_diffrn_source 'micro-focus sealed X-ray tube'
_diffrn_source_type 'SuperNova (Mo) X-ray Source'
_exptl_absorpt_coefficient_mu 0.111
_exptl_absorpt_correction_T_max 1.00000
_exptl_absorpt_correction_T_min 0.65111
_exptl_absorpt_correction_type multi-scan
_exptl_absorpt_process_details
;
CrysAlisPro 1.171.38.43f (Rigaku Oxford Diffraction, 2015)
Empirical absorption correction using spherical harmonics,
 implemented in SCALE3 ABSPACK scaling algorithm.
;
_exptl_crystal_colour colorless
_exptl_crystal_density_diffrn 1.421
_exptl_crystal_description block
_exptl_crystal_F_000 800
_exptl_crystal_size_max 0.3
_exptl_crystal_size_mid 0.25
_exptl_crystal_size_min 0.2
_refine_diff_density_max 0.378
_refine_diff_density_min -0.298
_refine_diff_density_rms 0.059
_refine_ls_extinction_method none
_refine_ls_goodness_of_fit_ref 1.030
_refine_ls_hydrogen_treatment constr
_refine_ls_matrix_type full
_refine_ls_number_parameters 254
_refine_ls_number_reflns 4427
_refine_ls_number_restraints 0
_refine_ls_restrained_S_all 1.030
_refine_ls_R_factor_all 0.0580
_refine_ls_R_factor_gt 0.0461
_refine_ls_shift/su_max 0.000
_refine_ls_shift/su_mean 0.000
_refine_ls_structure_factor_coef Fsqd
_refine_ls_weighting_details 'w=1/[\s^2^(Fo^2^)+(0.0450P)^2^+0.8132P] where P=(Fo^2^+2Fc^2^)/3'
_refine_ls_weighting_scheme calc
_refine_ls_wR_factor_gt 0.1027
_refine_ls_wR_factor_ref 0.1117
_reflns_Friedel_coverage 0.000
_reflns_number_gt 3680
_reflns_number_total 4427
_reflns_threshold_expression 'I > 2\s(I)'
_cod_data_source_file c7ob01266g2.cif
_cod_data_source_block 120_3
_cod_original_cell_volume 1801.05(14)
_cod_database_code 7155678
_shelx_shelxl_version_number 2016/6
_shelx_space_group_comment
;
The symmetry employed for this shelxl refinement is uniquely defined
by the following loop, which should always be used as a source of
symmetry information in preference to the above space-group names.
They are only intended as comments.
;
_shelx_estimated_absorpt_t_max 0.978
_shelx_estimated_absorpt_t_min 0.967
_reflns_odcompleteness_completeness 99.74
_reflns_odcompleteness_iscentric 1
_reflns_odcompleteness_theta 26.32
_olex2_refinement_description
;
1. Fixed Uiso
 At 1.2 times of:
  All C(H) groups, All C(H,H) groups
 At 1.5 times of:
  All C(H,H,H) groups
2.a Ternary CH refined with riding coordinates:
 C10(H10), C9(H9), C11(H11)
2.b Secondary CH2 refined with riding coordinates:
 C12(H12A,H12B)
2.c Aromatic/amide H refined with riding coordinates:
 C15(H15), C2(H2), C5(H5), C4(H4), C19(H19), C16(H16), C18(H18), C17(H17),
 C3(H3)
2.d Idealised Me refined as rotating group:
 C13(H13A,H13B,H13C)
;
_olex2_date_sample_data_collection 2017-03-28
_olex2_submission_special_instructions 'No special instructions were received'
_oxdiff_exptl_absorpt_empirical_details
;
Empirical correction (ABSPACK) includes:
- Absorption correction using spherical harmonics
- Frame scaling
;
_oxdiff_exptl_absorpt_empirical_full_max 1.280
_oxdiff_exptl_absorpt_empirical_full_min 0.665

loop_
_space_group_symop_operation_xyz
'x, y, z'
'-x+1/2, y+1/2, -z+1/2'
'-x, -y, -z'
'x-1/2, -y-1/2, z-1/2'

loop_
_atom_site_label
_atom_site_type_symbol
_atom_site_fract_x
_atom_site_fract_y
_atom_site_fract_z
_atom_site_U_iso_or_equiv
_atom_site_adp_type
_atom_site_occupancy
_atom_site_site_symmetry_order
_atom_site_calc_flag
_atom_site_refinement_flags_posn
F1 F 0.71718(9) 0.22680(8) 0.64649(6) 0.0247(2) Uani 1 1 d .
F2 F 0.81138(8) 0.21408(8) 0.53229(7) 0.0281(2) Uani 1 1 d .
O2 O 0.31296(10) 0.19813(8) 0.59854(7) 0.0155(2) Uani 1 1 d .
O1 O 0.32756(10) 0.46815(8) 0.45675(7) 0.0180(2) Uani 1 1 d .
O3 O 0.45027(10) 0.06370(9) 0.58145(8) 0.0202(2) Uani 1 1 d .
N1 N 0.15530(11) 0.35593(9) 0.37480(8) 0.0133(3) Uani 1 1 d .
N3 N 0.56373(12) 0.26341(10) 0.39173(8) 0.0157(3) Uani 1 1 d .
N2 N 0.45060(12) 0.29623(10) 0.35451(9) 0.0161(3) Uani 1 1 d .
C009 C 0.41107(13) 0.15790(12) 0.56934(9) 0.0126(3) Uani 1 1 d .
C1 C 0.14103(14) 0.24318(11) 0.34411(10) 0.0131(3) Uani 1 1 d .
C10 C 0.58271(13) 0.21434(11) 0.48865(10) 0.0129(3) Uani 1 1 d .
H10 H 0.587954 0.133071 0.485074 0.015 Uiso 1 1 calc R
C9 C 0.46150(13) 0.24711(11) 0.51659(10) 0.0117(3) Uani 1 1 d .
H9 H 0.479498 0.314743 0.555838 0.014 Uiso 1 1 calc R
C14 C 0.04959(13) 0.43111(12) 0.36769(10) 0.0131(3) Uani 1 1 d .
C8 C 0.28352(13) 0.38032(12) 0.42031(10) 0.0134(3) Uani 1 1 d .
C6 C 0.26198(13) 0.19059(12) 0.37024(9) 0.0131(3) Uani 1 1 d .
C15 C 0.05209(14) 0.53613(12) 0.32891(10) 0.0151(3) Uani 1 1 d .
H15 H 0.121405 0.557554 0.306787 0.018 Uiso 1 1 calc R
C2 C 0.02948(14) 0.18850(12) 0.29301(10) 0.0166(3) Uani 1 1 d .
H2 H -0.050744 0.224183 0.275660 0.020 Uiso 1 1 calc R
C7 C 0.36407(13) 0.27442(11) 0.41847(10) 0.0127(3) Uani 1 1 d .
C5 C 0.27297(14) 0.08037(12) 0.34696(10) 0.0158(3) Uani 1 1 d .
H5 H 0.353150 0.044631 0.365144 0.019 Uiso 1 1 calc R
C4 C 0.16098(15) 0.02369(12) 0.29548(10) 0.0182(3) Uani 1 1 d .
H4 H 0.166365 -0.050666 0.279264 0.022 Uiso 1 1 calc R
C19 C -0.05347(14) 0.39748(12) 0.40051(10) 0.0161(3) Uani 1 1 d .
H19 H -0.053616 0.327158 0.427177 0.019 Uiso 1 1 calc R
C16 C -0.05020(15) 0.60908(12) 0.32344(11) 0.0182(3) Uani 1 1 d .
H16 H -0.048840 0.680199 0.298525 0.022 Uiso 1 1 calc R
C11 C 0.70788(14) 0.25961(12) 0.55502(11) 0.0171(3) Uani 1 1 d .
H11 H 0.709894 0.340993 0.550909 0.021 Uiso 1 1 calc R
C18 C -0.15642(14) 0.47027(13) 0.39299(10) 0.0185(3) Uani 1 1 d .
H18 H -0.226919 0.448105 0.413408 0.022 Uiso 1 1 calc R
C12 C 0.24565(15) 0.11893(13) 0.64368(11) 0.0193(3) Uani 1 1 d .
H12A H 0.213633 0.157073 0.690952 0.023 Uiso 1 1 calc R
H12B H 0.305784 0.061504 0.676252 0.023 Uiso 1 1 calc R
C17 C -0.15424(15) 0.57591(12) 0.35509(11) 0.0192(3) Uani 1 1 d .
H17 H -0.222842 0.624693 0.350893 0.023 Uiso 1 1 calc R
C3 C 0.04171(15) 0.07768(12) 0.26839(11) 0.0188(3) Uani 1 1 d .
H3 H -0.031608 0.039146 0.233080 0.023 Uiso 1 1 calc R
C13 C 0.13427(18) 0.06688(18) 0.56943(13) 0.0384(5) Uani 1 1 d .
H13A H 0.166557 0.026937 0.524043 0.058 Uiso 1 1 calc GR
H13B H 0.075459 0.123970 0.536782 0.058 Uiso 1 1 calc GR
H13C H 0.089398 0.016389 0.599863 0.058 Uiso 1 1 calc GR

loop_
_atom_site_aniso_label
_atom_site_aniso_U_11
_atom_site_aniso_U_22
_atom_site_aniso_U_33
_atom_site_aniso_U_23
_atom_site_aniso_U_13
_atom_site_aniso_U_12
F1 0.0195(5) 0.0300(5) 0.0201(4) 0.0025(4) -0.0011(4) 0.0012(4)
F2 0.0101(4) 0.0342(5) 0.0401(6) -0.0015(4) 0.0075(4) 0.0025(4)
O2 0.0128(5) 0.0152(5) 0.0209(5) 0.0015(4) 0.0089(4) 0.0021(4)
O1 0.0141(5) 0.0126(5) 0.0262(5) -0.0019(4) 0.0040(4) 0.0007(4)
O3 0.0199(5) 0.0160(5) 0.0275(6) 0.0044(4) 0.0110(4) 0.0067(4)
N1 0.0105(6) 0.0107(5) 0.0187(6) 0.0009(5) 0.0040(5) 0.0031(5)
N3 0.0136(6) 0.0169(6) 0.0175(6) -0.0002(5) 0.0059(5) 0.0010(5)
N2 0.0150(6) 0.0169(6) 0.0180(6) 0.0005(5) 0.0075(5) 0.0006(5)
C009 0.0098(6) 0.0155(7) 0.0116(6) -0.0015(5) 0.0019(5) 0.0012(5)
C1 0.0148(7) 0.0121(6) 0.0131(6) 0.0013(5) 0.0050(5) 0.0023(5)
C10 0.0102(6) 0.0116(6) 0.0175(7) 0.0002(5) 0.0048(5) 0.0019(5)
C9 0.0098(6) 0.0111(6) 0.0142(6) -0.0010(5) 0.0036(5) 0.0017(5)
C14 0.0107(6) 0.0149(7) 0.0129(6) -0.0010(5) 0.0020(5) 0.0036(5)
C8 0.0123(7) 0.0141(7) 0.0147(6) 0.0026(5) 0.0053(5) 0.0019(5)
C6 0.0123(7) 0.0151(7) 0.0121(6) 0.0014(5) 0.0037(5) 0.0022(5)
C15 0.0134(7) 0.0155(7) 0.0170(7) 0.0008(6) 0.0055(5) 0.0017(5)
C2 0.0126(7) 0.0179(7) 0.0178(7) 0.0005(6) 0.0022(5) 0.0017(6)
C7 0.0106(7) 0.0131(6) 0.0148(6) 0.0019(5) 0.0043(5) 0.0029(5)
C5 0.0159(7) 0.0162(7) 0.0147(7) 0.0007(6) 0.0036(5) 0.0049(6)
C4 0.0237(8) 0.0127(7) 0.0176(7) -0.0018(6) 0.0051(6) 0.0021(6)
C19 0.0153(7) 0.0161(7) 0.0175(7) 0.0007(6) 0.0056(6) 0.0009(6)
C16 0.0198(8) 0.0131(7) 0.0212(7) 0.0010(6) 0.0051(6) 0.0057(6)
C11 0.0115(7) 0.0161(7) 0.0233(7) 0.0023(6) 0.0045(6) 0.0010(6)
C18 0.0130(7) 0.0245(8) 0.0196(7) -0.0029(6) 0.0073(6) 0.0010(6)
C12 0.0182(7) 0.0212(7) 0.0220(7) 0.0035(6) 0.0113(6) -0.0003(6)
C17 0.0154(7) 0.0189(7) 0.0225(7) -0.0041(6) 0.0041(6) 0.0069(6)
C3 0.0170(7) 0.0183(7) 0.0191(7) -0.0016(6) 0.0022(6) -0.0026(6)
C13 0.0308(10) 0.0526(12) 0.0323(10) 0.0020(9) 0.0101(8) -0.0211(9)

loop_
_atom_type_symbol
_atom_type_description
_atom_type_scat_dispersion_real
_atom_type_scat_dispersion_imag
_atom_type_scat_source
C C 0.0033 0.0016 'International Tables Vol C Tables 4.2.6.8 and 6.1.1.4'
H H 0.0000 0.0000 'International Tables Vol C Tables 4.2.6.8 and 6.1.1.4'
F F 0.0171 0.0103 'International Tables Vol C Tables 4.2.6.8 and 6.1.1.4'
N N 0.0061 0.0033 'International Tables Vol C Tables 4.2.6.8 and 6.1.1.4'
O O 0.0106 0.0060 'International Tables Vol C Tables 4.2.6.8 and 6.1.1.4'

loop_
_geom_angle_atom_site_label_1
_geom_angle_atom_site_label_2
_geom_angle_atom_site_label_3
_geom_angle
C009 O2 C12 116.56(11)
C1 N1 C14 124.60(11)
C8 N1 C1 110.86(11)
C8 N1 C14 124.29(12)
N2 N3 C10 112.75(12)
N3 N2 C7 111.92(11)
O2 C009 C9 109.81(11)
O3 C009 O2 124.66(13)
O3 C009 C9 125.50(13)
C6 C1 N1 109.80(12)
C2 C1 N1 128.39(13)
C2 C1 C6 121.77(13)
N3 C10 H10 109.8
N3 C10 C9 104.99(11)
N3 C10 C11 108.42(11)
C9 C10 H10 109.8
C11 C10 H10 109.8
C11 C10 C9 114.01(11)
C009 C9 C10 114.46(11)
C009 C9 H9 109.3
C009 C9 C7 112.07(11)
C10 C9 H9 109.3
C10 C9 C7 102.13(11)
C7 C9 H9 109.3
C15 C14 N1 119.65(12)
C15 C14 C19 121.16(13)
C19 C14 N1 119.19(13)
O1 C8 N1 127.20(13)
O1 C8 C7 125.06(13)
N1 C8 C7 107.74(11)
C1 C6 C7 108.67(12)
C5 C6 C1 120.43(13)
C5 C6 C7 130.83(13)
C14 C15 H15 120.4
C14 C15 C16 119.24(14)
C16 C15 H15 120.4
C1 C2 H2 121.3
C1 C2 C3 117.44(13)
C3 C2 H2 121.3
N2 C7 C9 103.51(10)
N2 C7 C8 108.37(11)
C9 C7 C8 113.11(11)
C6 C7 N2 108.80(11)
C6 C7 C9 119.84(11)
C6 C7 C8 102.87(11)
C6 C5 H5 120.7
C6 C5 C4 118.53(13)
C4 C5 H5 120.7
C5 C4 H4 119.8
C3 C4 C5 120.40(14)
C3 C4 H4 119.8
C14 C19 H19 120.4
C14 C19 C18 119.13(14)
C18 C19 H19 120.4
C15 C16 H16 120.0
C17 C16 C15 120.06(14)
C17 C16 H16 120.0
F1 C11 C10 108.67(12)
F1 C11 H11 110.5
F2 C11 F1 106.72(11)
F2 C11 C10 109.73(12)
F2 C11 H11 110.5
C10 C11 H11 110.5
C19 C18 H18 119.9
C17 C18 C19 120.13(14)
C17 C18 H18 119.9
O2 C12 H12A 109.7
O2 C12 H12B 109.7
O2 C12 C13 110.04(12)
H12A C12 H12B 108.2
C13 C12 H12A 109.7
C13 C12 H12B 109.7
C16 C17 C18 120.27(14)
C16 C17 H17 119.9
C18 C17 H17 119.9
C2 C3 H3 119.3
C4 C3 C2 121.40(14)
C4 C3 H3 119.3
C12 C13 H13A 109.5
C12 C13 H13B 109.5
C12 C13 H13C 109.5
H13A C13 H13B 109.5
H13A C13 H13C 109.5
H13B C13 H13C 109.5

loop_
_geom_bond_atom_site_label_1
_geom_bond_atom_site_label_2
_geom_bond_distance
F1 C11 1.3658(17)
F2 C11 1.3642(17)
O2 C009 1.3369(17)
O2 C12 1.4622(17)
O1 C8 1.2138(17)
O3 C009 1.2024(17)
N1 C1 1.4205(18)
N1 C14 1.4316(17)
N1 C8 1.3766(18)
N3 N2 1.2433(17)
N3 C10 1.4890(18)
N2 C7 1.5188(18)
C009 C9 1.5084(19)
C1 C6 1.3954(19)
C1 C2 1.380(2)
C10 H10 0.9800
C10 C9 1.5254(19)
C10 C11 1.512(2)
C9 H9 0.9800
C9 C7 1.5429(19)
C14 C15 1.386(2)
C14 C19 1.388(2)
C8 C7 1.5433(19)
C6 C7 1.5049(19)
C6 C5 1.380(2)
C15 H15 0.9300
C15 C16 1.390(2)
C2 H2 0.9300
C2 C3 1.395(2)
C5 H5 0.9300
C5 C4 1.397(2)
C4 H4 0.9300
C4 C3 1.388(2)
C19 H19 0.9300
C19 C18 1.390(2)
C16 H16 0.9300
C16 C17 1.386(2)
C11 H11 0.9800
C18 H18 0.9300
C18 C17 1.387(2)
C12 H12A 0.9700
C12 H12B 0.9700
C12 C13 1.498(2)
C17 H17 0.9300
C3 H3 0.9300
C13 H13A 0.9600
C13 H13B 0.9600
C13 H13C 0.9600

loop_
_geom_torsion_atom_site_label_1
_geom_torsion_atom_site_label_2
_geom_torsion_atom_site_label_3
_geom_torsion_atom_site_label_4
_geom_torsion
O2 C009 C9 C10 174.10(11)
O2 C009 C9 C7 -70.21(14)
O1 C8 C7 N2 -67.84(17)
O1 C8 C7 C9 46.32(19)
O1 C8 C7 C6 177.05(13)
O3 C009 C9 C10 -7.7(2)
O3 C009 C9 C7 107.96(16)
N1 C1 C6 C7 -2.00(15)
N1 C1 C6 C5 -179.21(12)
N1 C1 C2 C3 177.74(13)
N1 C14 C15 C16 -179.18(13)
N1 C14 C19 C18 -179.58(12)
N1 C8 C7 N2 112.85(12)
N1 C8 C7 C9 -132.98(12)
N1 C8 C7 C6 -2.25(14)
N3 N2 C7 C9 14.31(15)
N3 N2 C7 C8 134.66(12)
N3 N2 C7 C6 -114.18(13)
N3 C10 C9 C009 141.39(11)
N3 C10 C9 C7 20.06(13)
N3 C10 C11 F1 172.04(11)
N3 C10 C11 F2 -71.62(14)
N2 N3 C10 C9 -12.81(15)
N2 N3 C10 C11 -135.03(13)
C009 O2 C12 C13 -90.34(16)
C009 C9 C7 N2 -143.30(11)
C009 C9 C7 C8 99.63(13)
C009 C9 C7 C6 -21.97(17)
C1 N1 C14 C15 -131.24(14)
C1 N1 C14 C19 49.18(19)
C1 N1 C8 O1 -178.10(14)
C1 N1 C8 C7 1.18(15)
C1 C6 C7 N2 -112.24(12)
C1 C6 C7 C9 129.09(13)
C1 C6 C7 C8 2.55(14)
C1 C6 C5 C4 1.1(2)
C1 C2 C3 C4 1.0(2)
C10 N3 N2 C7 -1.11(16)
C10 C9 C7 N2 -20.34(13)
C10 C9 C7 C8 -137.40(12)
C10 C9 C7 C6 101.00(14)
C9 C10 C11 F1 55.49(15)
C9 C10 C11 F2 171.84(11)
C14 N1 C1 C6 -173.94(12)
C14 N1 C1 C2 8.3(2)
C14 N1 C8 O1 -3.6(2)
C14 N1 C8 C7 175.64(12)
C14 C15 C16 C17 -1.1(2)
C14 C19 C18 C17 -1.4(2)
C8 N1 C1 C6 0.50(16)
C8 N1 C1 C2 -177.26(14)
C8 N1 C14 C15 55.06(19)
C8 N1 C14 C19 -124.53(15)
C6 C1 C2 C3 0.2(2)
C6 C5 C4 C3 0.2(2)
C15 C14 C19 C18 0.8(2)
C15 C16 C17 C18 0.5(2)
C2 C1 C6 C7 175.93(12)
C2 C1 C6 C5 -1.3(2)
C7 C6 C5 C4 -175.44(13)
C5 C6 C7 N2 64.58(18)
C5 C6 C7 C9 -54.1(2)
C5 C6 C7 C8 179.37(14)
C5 C4 C3 C2 -1.2(2)
C19 C14 C15 C16 0.4(2)
C19 C18 C17 C16 0.8(2)
C11 C10 C9 C009 -100.09(14)
C11 C10 C9 C7 138.58(12)
C12 O2 C009 O3 -3.38(19)
C12 O2 C009 C9 174.80(11)
